data_8107697
loop_
_publ_author_name
'Zhang, Zi-Ang'
'Li, Jun-Xiang'
'Lu, Sen-Bao'
'Li, Peng'

_publ_section_title
;
 Crystal structure of diethyl
 1,9-bis(4-fluorophenyl)-4,6-diphenylhexahydro-3H-2,7,3,5-(epimethanetriyliminomethanetriyl)cyclopenta
 [b]pyridine-3,7(2H)-dicarboxylate, C40H36F2N2O4
;
_journal_issue 6
_journal_name_full 'Zeitschrift f\"ur Kristallographie - New Crystal Structures'
_journal_page_first 1185
_journal_page_last 1187
_journal_paper_doi 10.1515/ncrs-2023-0388
_journal_volume 238
_journal_year 2023
_chemical_formula_moiety 'C40 H36 F2 N2 O4'
_chemical_formula_sum 'C40 H36 F2 N2 O4'
_chemical_formula_weight 646.71
_space_group_crystal_system monoclinic
_space_group_IT_number 14
_space_group_name_Hall '-P 2ybc'
_space_group_name_H-M_alt 'P 1 21/c 1'
_atom_sites_solution_hydrogens geom
_cell_angle_alpha 90
_cell_angle_beta 102.353(3)
_cell_angle_gamma 90
_cell_formula_units_Z 4
_cell_length_a 9.8180(16)
_cell_length_b 19.355(3)
_cell_length_c 17.930(3)
_cell_measurement_reflns_used 4017
_cell_measurement_temperature 296(2)
_cell_measurement_theta_max 21.51
_cell_measurement_theta_min 2.33
_cell_volume 3328.3(9)
_computing_molecular_graphics 'Olex2 (Dolomanov et al., 2009)'
_computing_publication_material 'Olex2 (Dolomanov et al., 2009)'
_computing_structure_refinement 'SHELXL-2016/6 (Sheldrick, 2016)'
_computing_structure_solution 'SHELXT 2014/5 (Sheldrick, 2014)'
_diffrn_ambient_temperature 296(2)
_diffrn_measured_fraction_theta_full 0.998
_diffrn_measured_fraction_theta_max 0.994
_diffrn_measurement_device_type 'Bruker APEX-II CCD'
_diffrn_measurement_method '\f and \w scans'
_diffrn_radiation_type MoK\a
_diffrn_radiation_wavelength 0.71073
_diffrn_reflns_av_R_equivalents 0.0336
_diffrn_reflns_av_unetI/netI 0.0433
_diffrn_reflns_Laue_measured_fraction_full 0.998
_diffrn_reflns_Laue_measured_fraction_max 0.994
_diffrn_reflns_limit_h_max 12
_diffrn_reflns_limit_h_min -11
_diffrn_reflns_limit_k_max 25
_diffrn_reflns_limit_k_min -25
_diffrn_reflns_limit_l_max 16
_diffrn_reflns_limit_l_min -23
_diffrn_reflns_number 20489
_diffrn_reflns_point_group_measured_fraction_full 0.998
_diffrn_reflns_point_group_measured_fraction_max 0.994
_diffrn_reflns_theta_full 25.242
_diffrn_reflns_theta_max 27.483
_diffrn_reflns_theta_min 1.568
_diffrn_standards_number 0
_exptl_absorpt_coefficient_mu 0.091
_exptl_absorpt_correction_T_max 0.986
_exptl_absorpt_correction_T_min 0.984
_exptl_absorpt_correction_type none
_exptl_crystal_colour colourless
_exptl_crystal_density_diffrn 1.291
_exptl_crystal_description block
_exptl_crystal_F_000 1360
_exptl_crystal_size_max 0.18
_exptl_crystal_size_mid 0.16
_exptl_crystal_size_min 0.15
_refine_diff_density_max 0.221
_refine_diff_density_min -0.270
_refine_diff_density_rms 0.041
_refine_ls_extinction_coef .
_refine_ls_extinction_method none
_refine_ls_goodness_of_fit_ref 1.130
_refine_ls_hydrogen_treatment constr
_refine_ls_matrix_type full
_refine_ls_number_parameters 473
_refine_ls_number_reflns 7585
_refine_ls_number_restraints 91
_refine_ls_restrained_S_all 1.132
_refine_ls_R_factor_all 0.1046
_refine_ls_R_factor_gt 0.0564
_refine_ls_shift/su_max 0.065
_refine_ls_shift/su_mean 0.006
_refine_ls_structure_factor_coef Fsqd
_refine_ls_weighting_details 'w=1/[\s^2^(Fo^2^)+(0.0900P)^2^] where P=(Fo^2^+2Fc^2^)/3'
_refine_ls_weighting_scheme calc
_refine_ls_wR_factor_gt 0.1561
_refine_ls_wR_factor_ref 0.1866
_reflns_Friedel_coverage 0.000
_reflns_Friedel_fraction_full .
_reflns_Friedel_fraction_max .
_reflns_number_gt 4295
_reflns_number_total 7585
_reflns_threshold_expression 'I > 2\s(I)'
_cod_data_source_file suppl_j_ncrs-2023-0388_suppl_001.cif
_cod_data_source_block 1
_cod_database_code 8107697
_shelx_space_group_comment
;
The symmetry employed for this shelxl refinement is uniquely defined
by the following loop, which should always be used as a source of
symmetry information in preference to the above space-group names.
They are only intended as comments.
;
_shelx_estimated_absorpt_t_max 0.987
_shelx_estimated_absorpt_t_min 0.984
_olex2_refinement_description
;
1. Others
 Fixed Uiso: H1(0.092) H2(0.104) H4(0.117) H5(0.102) H7(0.089) H8(0.1)
 H9(0.108) H17(0.064) H16(0.061) H15(0.057) H13(0.065) H20(0.059) H18(0.063)
 H21(0.059) H26(0.092) H25(0.092) H24(0.086) H23(0.074) H27(0.078) H32(0.071)
 H31(0.087) H29(0.096) H28(0.077) H36A(0.256) H36B(0.256) H36C(0.256)
 H38A(0.08) H38B(0.08) H39A(0.194) H39B(0.194) H39C(0.194) H38C(0.08)
 H38D(0.08) H39D(0.171) H39E(0.171) H39F(0.171) H35A(0.105) H35B(0.105)
 H11B(0.09) H10B(0.094) H10A(0.098) H11A(0.085) H40(0.063)
 Fixed X: H1(0.562781) H2(0.702761) H4(0.978888) H5(0.834204) H7(0.506494)
 H8(0.649528) H9(0.88978) H17(0.362804) H16(0.281579) H15(0.456343)
 H13(0.525529) H20(0.530858) H18(0.413455) H21(0.718442) H26(0.113357) H25(-
 0.051169) H24(-0.076096) H23(0.064398) H27(0.250714) H32(0.636321)
 H31(0.728432) H29(0.542306) H28(0.445575) H36A(0.804493) H36B(0.649624)
 H36C(0.731292) H38A(0.128871) H38B(0.249765) H39A(0.051118) H39B(0.115586)
 H39C(-0.009363) H38C(0.188204) H38D(0.224898) H39D(-0.007007) H39E(0.017365)
 H39F(-0.019139) H35A(0.796102) H35B(0.87708) H11B(0.806562) H10B(0.948072)
 H10A(0.979747) H11A(0.836696) H40(0.198989)
 Fixed Y: H1(0.474591) H2(0.432216) H4(0.578119) H5(0.625064) H7(0.419474)
 H8(0.325738) H9(0.345286) H17(0.510689) H16(0.606945) H15(0.683123)
 H13(0.547136) H20(0.723768) H18(0.533521) H21(0.660852) H26(0.861676)
 H25(0.860493) H24(0.763119) H23(0.66886) H27(0.766017) H32(0.807797)
 H31(0.913232) H29(0.896424) H28(0.793381) H36A(0.748746) H36B(0.725914)
 H36C(0.764866) H38A(0.56726) H38B(0.615422) H39A(0.678473) H39B(0.711697)
 H39C(0.659859) H38C(0.692503) H38D(0.619266) H39D(0.640663) H39E(0.577878)
 H39F(0.650733) H35A(0.635055) H35B(0.674027) H11B(0.527787) H10B(0.431634)
 H10A(0.448273) H11A(0.543352) H40(0.605594)
 Fixed Z: H1(0.194619) H2(0.1188) H4(0.190126) H5(0.262903) H7(0.385721)
 H8(0.39376) H9(0.412287) H17(0.3593) H16(0.413771) H15(0.46544) H13(0.470127)
 H20(0.261509) H18(0.2408) H21(0.333591) H26(0.23132) H25(0.306016)
 H24(0.376693) H23(0.374222) H27(0.226917) H32(0.308344) H31(0.355312)
 H29(0.530331) H28(0.483801) H36A(0.679328) H36B(0.647965) H36C(0.594538)
 H38A(0.051306) H38B(0.035666) H39A(-0.008512) H39B(0.070938) H39C(0.063107)
 H38C(0.051094) H38D(0.022386) H39D(-0.016849) H39E(0.039682) H39F(0.068241)
 H35A(0.65384) H35B(0.599958) H11B(0.503928) H10B(0.509432) H10A(0.433165)
 H11A(0.43157) H40(0.278819)
;
_shelx_shelxl_version_number 2016/6
_olex2_submission_special_instructions 'No special instructions were received'

loop_
_space_group_symop_operation_xyz
'x, y, z'
'-x, y+1/2, -z+1/2'
'-x, -y, -z'
'x, -y-1/2, z-1/2'

loop_
_atom_site_label
_atom_site_type_symbol
_atom_site_fract_x
_atom_site_fract_y
_atom_site_fract_z
_atom_site_U_iso_or_equiv
_atom_site_adp_type
_atom_site_occupancy
_atom_site_site_symmetry_order
_atom_site_calc_flag
_atom_site_refinement_flags_posn
_atom_site_refinement_flags_adp
_atom_site_refinement_flags_occupancy
_atom_site_disorder_assembly
_atom_site_disorder_group
F1 F 0.6963(2) 0.97589(9) 0.47231(12) 0.1322(7) Uani 1 1 d . . . . .
C1 C 0.6467(2) 0.49669(13) 0.19420(14) 0.0768(7) Uani 1 1 d . . . . .
H1 H 0.562781 0.474591 0.194619 0.092 Uiso 1 1 calc R U . . .
O1 O 0.22769(16) 0.61826(10) 0.14321(8) 0.0840(5) Uani 1 1 d . . . . .
O2 O 0.41076(18) 0.68466(10) 0.13638(9) 0.0828(5) Uani 1 1 d . . . . .
F2 F 0.93853(17) 0.47412(9) 0.10501(10) 0.1121(6) Uani 1 1 d . . . . .
C2 C 0.7306(3) 0.47082(15) 0.14912(16) 0.0869(8) Uani 1 1 d . . . . .
H2 H 0.702761 0.432216 0.118800 0.104 Uiso 1 1 calc R U . . .
O3 O 0.68921(16) 0.64025(9) 0.54550(8) 0.0784(5) Uani 1 1 d . . . . .
C3 C 0.8522(3) 0.50090(15) 0.14866(14) 0.0770(7) Uani 1 1 d . . . . .
N1 N 0.46538(16) 0.72575(8) 0.36222(8) 0.0477(4) Uani 1 1 d . . . . .
N2 N 0.59973(16) 0.57907(9) 0.28714(9) 0.0540(4) Uani 1 1 d . . . . .
O4 O 0.82344(16) 0.67755(9) 0.46835(8) 0.0726(5) Uani 1 1 d . . . . .
C4 C 0.8935(3) 0.55757(17) 0.19074(17) 0.0977(10) Uani 1 1 d . . . . .
H4 H 0.978888 0.578119 0.190126 0.117 Uiso 1 1 calc R U . . .
C5 C 0.8071(3) 0.58497(15) 0.23509(15) 0.0846(8) Uani 1 1 d . . . . .
H5 H 0.834204 0.625064 0.262903 0.102 Uiso 1 1 calc R U . . .
C6 C 0.6825(2) 0.55447(10) 0.23906(11) 0.0502(5) Uani 1 1 d . . . . .
C7 C 0.6023(3) 0.42589(13) 0.40095(15) 0.0741(7) Uani 1 1 d . . . . .
H7 H 0.506494 0.419474 0.385721 0.089 Uiso 1 1 calc R U . . .
C8 C 0.6885(3) 0.36920(13) 0.40570(16) 0.0830(7) Uani 1 1 d . U . . .
H8 H 0.649528 0.325738 0.393760 0.100 Uiso 1 1 calc R U . . .
C9 C 0.8263(3) 0.37527(14) 0.42702(18) 0.0897(8) Uani 1 1 d . U . . .
H9 H 0.889780 0.345286 0.412287 0.108 Uiso 1 1 calc R U . A 3
C17 C 0.4186(2) 0.55270(11) 0.35957(12) 0.0532(5) Uani 1 1 d . . . . .
H17 H 0.362804 0.510689 0.359300 0.064 Uiso 1 1 calc R U . . .
C16 C 0.3433(2) 0.61699(10) 0.37881(11) 0.0510(5) Uani 1 1 d . . . . .
H16 H 0.281579 0.606945 0.413771 0.061 Uiso 1 1 calc R U . . .
C15 C 0.46274(19) 0.66781(10) 0.41420(11) 0.0477(5) Uani 1 1 d . . . . .
H15 H 0.456343 0.683123 0.465440 0.057 Uiso 1 1 calc R U . . .
C14 C 0.60060(19) 0.62616(10) 0.41450(10) 0.0472(5) Uani 1 1 d . . . . .
C13 C 0.5535(2) 0.55083(10) 0.42098(12) 0.0538(5) Uani 1 1 d . . . . .
H13 H 0.525529 0.547136 0.470127 0.065 Uiso 1 1 calc R U . . .
C20 C 0.5046(2) 0.69105(10) 0.29770(11) 0.0491(5) Uani 1 1 d . . . . .
H20 H 0.530858 0.723768 0.261509 0.059 Uiso 1 1 calc R U . . .
C19 C 0.3840(2) 0.64179(11) 0.25869(11) 0.0511(5) Uani 1 1 d . . . . .
C18 C 0.45101(19) 0.56865(11) 0.27905(11) 0.0523(5) Uani 1 1 d . . . . .
H18 H 0.413455 0.533521 0.240800 0.063 Uiso 1 1 calc R U . . .
C21 C 0.6262(2) 0.64104(10) 0.33267(11) 0.0489(5) Uani 1 1 d . . . . .
H21 H 0.718442 0.660852 0.333591 0.059 Uiso 1 1 calc R U . . .
C22 C 0.1754(2) 0.70690(12) 0.30082(11) 0.0542(5) Uani 1 1 d . . . . .
C12 C 0.6522(2) 0.49109(11) 0.41773(12) 0.0573(5) Uani 1 1 d . . . . .
C26 C 0.1030(3) 0.82274(14) 0.25998(14) 0.0767(7) Uani 1 1 d . . . . .
H26 H 0.113357 0.861676 0.231320 0.092 Uiso 1 1 calc R U . . .
C25 C 0.0051(3) 0.82207(14) 0.30448(15) 0.0766(7) Uani 1 1 d . . . . .
H25 H -0.051169 0.860493 0.306016 0.092 Uiso 1 1 calc R U . . .
C24 C -0.0093(2) 0.76401(14) 0.34690(14) 0.0714(7) Uani 1 1 d . . . . .
H24 H -0.076096 0.763119 0.376693 0.086 Uiso 1 1 calc R U . . .
C23 C 0.0748(2) 0.70753(13) 0.34516(12) 0.0615(6) Uani 1 1 d . . . . .
H23 H 0.064398 0.668860 0.374222 0.074 Uiso 1 1 calc R U . . .
C27 C 0.1860(2) 0.76533(13) 0.25795(12) 0.0650(6) Uani 1 1 d . . . . .
H27 H 0.250714 0.766017 0.226917 0.078 Uiso 1 1 calc R U . . .
C32 C 0.6160(2) 0.82532(11) 0.35302(13) 0.0594(6) Uani 1 1 d . . . . .
H32 H 0.636321 0.807797 0.308344 0.071 Uiso 1 1 calc R U . . .
C31 C 0.6716(3) 0.88846(12) 0.38108(15) 0.0729(7) Uani 1 1 d . . . . .
H31 H 0.728432 0.913232 0.355312 0.087 Uiso 1 1 calc R U . . .
C30 C 0.6425(3) 0.91342(12) 0.44591(16) 0.0773(7) Uani 1 1 d . . . . .
C29 C 0.5599(3) 0.87847(13) 0.48522(15) 0.0797(7) Uani 1 1 d . . . . .
H29 H 0.542306 0.896424 0.530331 0.096 Uiso 1 1 calc R U . . .
C28 C 0.5035(2) 0.81682(12) 0.45754(12) 0.0640(6) Uani 1 1 d . . . . .
H28 H 0.445575 0.793381 0.483801 0.077 Uiso 1 1 calc R U . . .
C37 C 0.3442(2) 0.65226(12) 0.17306(12) 0.0594(6) Uani 1 1 d . . . . .
C36 C 0.7391(4) 0.7320(2) 0.6354(2) 0.171(2) Uani 1 1 d . . . . .
H36A H 0.804493 0.748746 0.679328 0.256 Uiso 1 1 calc R U . . .
H36B H 0.649624 0.725914 0.647965 0.256 Uiso 1 1 calc R U . . .
H36C H 0.731292 0.764866 0.594538 0.256 Uiso 1 1 calc R U . . .
C38A C 0.1756(9) 0.6113(5) 0.0635(4) 0.0664(15) Uani 0.584(11) 1 d . U P B 1
H38A H 0.128871 0.567260 0.051306 0.080 Uiso 0.584(11) 1 calc R U P B 1
H38B H 0.249765 0.615422 0.035666 0.080 Uiso 0.584(11) 1 calc R U P B 1
C39A C 0.0740(12) 0.6708(5) 0.0456(4) 0.129(3) Uani 0.584(11) 1 d . U P B 1
H39A H 0.051118 0.678473 -0.008512 0.194 Uiso 0.584(11) 1 calc R U P B 1
H39B H 0.115586 0.711697 0.070938 0.194 Uiso 0.584(11) 1 calc R U P B 1
H39C H -0.009363 0.659859 0.063107 0.194 Uiso 0.584(11) 1 calc R U P B 1
C38B C 0.1742(13) 0.6432(7) 0.0555(6) 0.0665(16) Uani 0.416(11) 1 d . U P B 2
H38C H 0.188204 0.692503 0.051094 0.080 Uiso 0.416(11) 1 calc R U P B 2
H38D H 0.224898 0.619266 0.022386 0.080 Uiso 0.416(11) 1 calc R U P B 2
C39B C 0.0296(10) 0.6268(9) 0.0350(5) 0.114(4) Uani 0.416(11) 1 d . U P B 2
H39D H -0.007007 0.640663 -0.016849 0.171 Uiso 0.416(11) 1 calc R U P B 2
H39E H 0.017365 0.577878 0.039682 0.171 Uiso 0.416(11) 1 calc R U P B 2
H39F H -0.019139 0.650733 0.068241 0.171 Uiso 0.416(11) 1 calc R U P B 2
C35 C 0.7862(3) 0.66785(16) 0.61212(14) 0.0878(9) Uani 1 1 d . . . . .
H35A H 0.796102 0.635055 0.653840 0.105 Uiso 1 1 calc R U . . .
H35B H 0.877080 0.674027 0.599958 0.105 Uiso 1 1 calc R U . . .
C11B C 0.7794(10) 0.4905(5) 0.4714(8) 0.075(2) Uani 0.300(8) 1 d . U P C 3
H11B H 0.806562 0.527787 0.503928 0.090 Uiso 0.300(8) 1 calc R U P C 3
C10B C 0.8633(10) 0.4324(5) 0.4743(8) 0.078(2) Uani 0.300(8) 1 d . U P C 3
H10B H 0.948072 0.431634 0.509432 0.094 Uiso 0.300(8) 1 calc R U P C 3
C10A C 0.8846(4) 0.4425(2) 0.4297(3) 0.0815(14) Uani 0.700(8) 1 d . U P C 4
H10A H 0.979747 0.448273 0.433165 0.098 Uiso 0.700(8) 1 calc R U P C 4
C11A C 0.7983(4) 0.4992(2) 0.4271(3) 0.0709(13) Uani 0.700(8) 1 d . U P C 4
H11A H 0.836696 0.543352 0.431570 0.085 Uiso 0.700(8) 1 calc R U P C 4
C34 C 0.7183(2) 0.65120(11) 0.47714(11) 0.0506(5) Uani 1 1 d . . . . .
C33 C 0.53043(19) 0.78798(10) 0.39067(10) 0.0457(5) Uani 1 1 d . . . . .
C40 C 0.2629(2) 0.64276(11) 0.30082(11) 0.0526(5) Uani 1 1 d . . . . .
H40 H 0.198989 0.605594 0.278819 0.063 Uiso 1 1 calc R U . . .

loop_
_atom_site_aniso_label
_atom_site_aniso_U_11
_atom_site_aniso_U_22
_atom_site_aniso_U_33
_atom_site_aniso_U_23
_atom_site_aniso_U_13
_atom_site_aniso_U_12
F1 0.1860(19) 0.0775(12) 0.1373(16) -0.0389(10) 0.0438(14) -0.0501(12)
C1 0.0688(16) 0.0805(17) 0.0855(17) -0.0350(14) 0.0263(13) -0.0200(13)
O1 0.0633(10) 0.1394(16) 0.0466(9) -0.0208(9) 0.0055(7) -0.0249(10)
O2 0.0911(13) 0.1117(15) 0.0466(9) -0.0003(9) 0.0169(9) -0.0272(10)
F2 0.1072(12) 0.1323(15) 0.1108(13) -0.0382(11) 0.0550(10) 0.0086(11)
C2 0.090(2) 0.088(2) 0.0863(19) -0.0387(15) 0.0277(15) -0.0108(16)
O3 0.0653(10) 0.1225(15) 0.0443(9) -0.0119(8) 0.0050(7) -0.0193(9)
C3 0.0699(16) 0.0960(19) 0.0702(16) -0.0236(14) 0.0263(13) 0.0039(15)
N1 0.0539(9) 0.0510(10) 0.0397(8) -0.0006(7) 0.0135(7) -0.0071(8)
N2 0.0467(10) 0.0617(11) 0.0551(10) -0.0183(8) 0.0141(8) -0.0147(8)
O4 0.0584(10) 0.0928(12) 0.0632(10) -0.0039(8) 0.0054(7) -0.0246(9)
C4 0.0668(17) 0.136(3) 0.098(2) -0.0457(19) 0.0340(15) -0.0236(17)
C5 0.0673(16) 0.102(2) 0.0912(19) -0.0480(16) 0.0317(14) -0.0265(14)
C6 0.0469(11) 0.0570(13) 0.0454(11) -0.0057(9) 0.0073(9) -0.0032(9)
C7 0.0708(15) 0.0628(16) 0.0917(18) -0.0193(13) 0.0243(13) -0.0033(13)
C8 0.0972(14) 0.0624(16) 0.098(2) -0.0204(14) 0.0408(15) -0.0053(15)
C9 0.0933(14) 0.0730(19) 0.106(2) -0.0133(15) 0.0285(16) 0.0180(16)
C17 0.0461(11) 0.0545(13) 0.0593(13) -0.0014(9) 0.0121(9) -0.0135(9)
C16 0.0459(11) 0.0601(13) 0.0497(11) 0.0005(9) 0.0160(9) -0.0090(9)
C15 0.0486(11) 0.0566(12) 0.0393(10) 0.0004(8) 0.0125(8) -0.0056(9)
C14 0.0461(11) 0.0523(12) 0.0432(10) -0.0017(9) 0.0097(8) -0.0076(9)
C13 0.0525(12) 0.0549(13) 0.0541(12) 0.0003(9) 0.0117(9) -0.0081(10)
C20 0.0528(11) 0.0560(12) 0.0406(10) -0.0023(8) 0.0148(8) -0.0107(9)
C19 0.0476(11) 0.0653(14) 0.0404(10) -0.0035(9) 0.0092(8) -0.0096(10)
C18 0.0428(11) 0.0594(13) 0.0538(12) -0.0125(9) 0.0088(9) -0.0115(9)
C21 0.0453(11) 0.0563(13) 0.0463(11) -0.0086(9) 0.0127(8) -0.0118(9)
C22 0.0470(11) 0.0701(14) 0.0429(11) -0.0035(10) 0.0040(9) -0.0058(10)
C12 0.0591(13) 0.0561(14) 0.0567(13) -0.0029(10) 0.0127(10) -0.0031(10)
C26 0.0807(17) 0.0842(18) 0.0639(15) 0.0115(12) 0.0127(13) 0.0092(14)
C25 0.0679(16) 0.0851(19) 0.0734(17) -0.0094(14) 0.0078(13) 0.0151(13)
C24 0.0601(14) 0.092(2) 0.0647(15) -0.0090(13) 0.0196(11) 0.0004(13)
C23 0.0551(13) 0.0753(16) 0.0555(13) -0.0030(11) 0.0148(10) -0.0046(11)
C27 0.0641(14) 0.0797(17) 0.0524(13) 0.0061(11) 0.0149(10) 0.0055(12)
C32 0.0658(14) 0.0531(13) 0.0638(13) -0.0047(10) 0.0238(11) -0.0070(11)
C31 0.0784(16) 0.0582(15) 0.0880(18) -0.0006(13) 0.0310(14) -0.0091(12)
C30 0.0930(19) 0.0520(15) 0.0850(18) -0.0160(13) 0.0149(15) -0.0120(13)
C29 0.110(2) 0.0644(16) 0.0671(15) -0.0163(12) 0.0247(15) -0.0067(15)
C28 0.0781(16) 0.0605(14) 0.0567(13) -0.0045(11) 0.0219(11) -0.0012(12)
C37 0.0558(13) 0.0774(15) 0.0454(12) -0.0090(11) 0.0119(10) -0.0041(11)
C36 0.159(4) 0.185(4) 0.131(3) -0.090(3) -0.052(3) 0.074(3)
C38A 0.0739(18) 0.076(4) 0.0436(19) -0.009(3) 0.0004(15) -0.003(4)
C39A 0.156(7) 0.110(6) 0.092(4) 0.003(4) -0.038(4) 0.045(5)
C38B 0.0741(19) 0.077(4) 0.043(2) -0.009(3) 0.0003(16) -0.003(4)
C39B 0.091(6) 0.178(11) 0.065(5) -0.015(6) 0.000(4) -0.016(6)
C35 0.0735(17) 0.133(3) 0.0496(14) -0.0242(14) -0.0033(12) -0.0009(16)
C11B 0.062(4) 0.066(4) 0.096(5) -0.007(4) 0.016(4) 0.002(3)
C10B 0.066(4) 0.075(4) 0.096(5) 0.005(4) 0.019(4) 0.004(3)
C10A 0.062(2) 0.079(3) 0.100(3) -0.018(2) 0.011(2) 0.0068(19)
C11A 0.056(2) 0.063(2) 0.091(3) -0.016(2) 0.010(2) 0.0000(16)
C34 0.0479(12) 0.0560(13) 0.0471(12) -0.0045(9) 0.0087(9) -0.0020(10)
C33 0.0447(11) 0.0469(11) 0.0450(10) 0.0015(8) 0.0084(8) 0.0040(9)
C40 0.0443(11) 0.0657(14) 0.0474(11) -0.0010(9) 0.0092(8) -0.0076(10)

loop_
_atom_type_symbol
_atom_type_description
_atom_type_scat_dispersion_real
_atom_type_scat_dispersion_imag
_atom_type_scat_source
C C 0.0033 0.0016 'International Tables Vol C Tables 4.2.6.8 and 6.1.1.4'
H H 0.0000 0.0000 'International Tables Vol C Tables 4.2.6.8 and 6.1.1.4'
N N 0.0061 0.0033 'International Tables Vol C Tables 4.2.6.8 and 6.1.1.4'
O O 0.0106 0.0060 'International Tables Vol C Tables 4.2.6.8 and 6.1.1.4'
F F 0.0171 0.0103 'International Tables Vol C Tables 4.2.6.8 and 6.1.1.4'

loop_
_geom_angle_atom_site_label_1
_geom_angle_atom_site_label_2
_geom_angle_atom_site_label_3
_geom_angle
_geom_angle_site_symmetry_1
_geom_angle_site_symmetry_3
C2 C1 H1 118.9 . .
C2 C1 C6 122.1(2) . .
C6 C1 H1 118.9 . .
C37 O1 C38A 123.2(4) . .
C37 O1 C38B 108.4(5) . .
C1 C2 H2 120.0 . .
C3 C2 C1 119.9(2) . .
C3 C2 H2 120.0 . .
C34 O3 C35 117.60(18) . .
C2 C3 F2 120.2(2) . .
C2 C3 C4 121.2(2) . .
C4 C3 F2 118.7(2) . .
C20 N1 C15 101.32(15) . .
C33 N1 C15 119.61(15) . .
C33 N1 C20 120.36(15) . .
C6 N2 C18 126.89(15) . .
C6 N2 C21 125.27(16) . .
C21 N2 C18 103.18(15) . .
C3 C4 H4 120.5 . .
C3 C4 C5 119.1(2) . .
C5 C4 H4 120.5 . .
C4 C5 H5 119.1 . .
C6 C5 C4 121.8(2) . .
C6 C5 H5 119.1 . .
C1 C6 N2 122.04(19) . .
C5 C6 C1 115.9(2) . .
C5 C6 N2 122.02(18) . .
C8 C7 H7 118.8 . .
C12 C7 H7 118.8 . .
C12 C7 C8 122.5(2) . .
C7 C8 H8 119.3 . .
C9 C8 C7 121.4(3) . .
C9 C8 H8 119.3 . .
C8 C9 H9 124.4 . .
C8 C9 C10B 111.2(5) . .
C8 C9 C10A 118.0(3) . .
C10B C9 H9 124.4 . .
C16 C17 H17 112.4 . .
C16 C17 C13 104.09(16) . .
C16 C17 C18 104.51(16) . .
C13 C17 H17 112.4 . .
C13 C17 C18 110.55(15) . .
C18 C17 H17 112.4 . .
C17 C16 H16 112.3 . .
C17 C16 C15 104.37(15) . .
C17 C16 C40 103.84(16) . .
C15 C16 H16 112.3 . .
C40 C16 H16 112.3 . .
C40 C16 C15 111.20(16) . .
N1 C15 C16 109.82(15) . .
N1 C15 H15 112.3 . .
N1 C15 C14 105.21(14) . .
C16 C15 H15 112.3 . .
C16 C15 C14 104.46(15) . .
C14 C15 H15 112.3 . .
C13 C14 C15 102.29(14) . .
C13 C14 C21 110.80(15) . .
C21 C14 C15 102.29(14) . .
C34 C14 C15 111.03(15) . .
C34 C14 C13 116.23(17) . .
C34 C14 C21 112.78(15) . .
C17 C13 C14 98.67(15) . .
C17 C13 H13 106.4 . .
C14 C13 H13 106.4 . .
C12 C13 C17 116.85(17) . .
C12 C13 C14 120.88(16) . .
C12 C13 H13 106.4 . .
N1 C20 H20 112.3 . .
N1 C20 C19 109.43(14) . .
N1 C20 C21 106.02(14) . .
C19 C20 H20 112.3 . .
C21 C20 H20 112.3 . .
C21 C20 C19 104.03(15) . .
C20 C19 C18 101.91(15) . .
C37 C19 C20 112.22(16) . .
C37 C19 C18 111.14(16) . .
C37 C19 C40 115.90(17) . .
C40 C19 C20 111.30(15) . .
C40 C19 C18 103.06(15) . .
N2 C18 C17 109.41(15) . .
N2 C18 C19 105.10(15) . .
N2 C18 H18 112.7 . .
C17 C18 H18 112.7 . .
C19 C18 C17 103.49(15) . .
C19 C18 H18 112.7 . .
N2 C21 C14 109.35(15) . .
N2 C21 C20 104.97(15) . .
N2 C21 H21 112.9 . .
C14 C21 H21 112.9 . .
C20 C21 C14 103.15(14) . .
C20 C21 H21 112.9 . .
C23 C22 C40 118.66(19) . .
C27 C22 C23 117.2(2) . .
C27 C22 C40 124.17(19) . .
C7 C12 C13 120.7(2) . .
C7 C12 C11B 111.6(5) . .
C7 C12 C11A 115.8(2) . .
C11B C12 C13 117.5(5) . .
C11A C12 C13 123.3(2) . .
C25 C26 H26 120.1 . .
C25 C26 C27 119.8(2) . .
C27 C26 H26 120.1 . .
C26 C25 H25 120.2 . .
C26 C25 C24 119.6(2) . .
C24 C25 H25 120.2 . .
C25 C24 H24 119.9 . .
C23 C24 C25 120.1(2) . .
C23 C24 H24 119.9 . .
C22 C23 H23 119.3 . .
C24 C23 C22 121.5(2) . .
C24 C23 H23 119.3 . .
C22 C27 H27 119.1 . .
C26 C27 C22 121.8(2) . .
C26 C27 H27 119.1 . .
C31 C32 H32 119.5 . .
C33 C32 H32 119.5 . .
C33 C32 C31 120.9(2) . .
C32 C31 H31 120.3 . .
C30 C31 C32 119.3(2) . .
C30 C31 H31 120.3 . .
C31 C30 F1 118.7(2) . .
C31 C30 C29 121.9(2) . .
C29 C30 F1 119.3(2) . .
C30 C29 H29 120.4 . .
C28 C29 C30 119.1(2) . .
C28 C29 H29 120.4 . .
C29 C28 H28 119.2 . .
C29 C28 C33 121.6(2) . .
C33 C28 H28 119.2 . .
O1 C37 C19 110.80(18) . .
O2 C37 O1 124.2(2) . .
O2 C37 C19 125.0(2) . .
H36A C36 H36B 109.5 . .
H36A C36 H36C 109.5 . .
H36B C36 H36C 109.5 . .
C35 C36 H36A 109.5 . .
C35 C36 H36B 109.5 . .
C35 C36 H36C 109.5 . .
O1 C38A H38A 111.2 . .
O1 C38A H38B 111.2 . .
O1 C38A C39A 102.7(6) . .
H38A C38A H38B 109.1 . .
C39A C38A H38A 111.2 . .
C39A C38A H38B 111.2 . .
C38A C39A H39A 109.5 . .
C38A C39A H39B 109.5 . .
C38A C39A H39C 109.5 . .
H39A C39A H39B 109.5 . .
H39A C39A H39C 109.5 . .
H39B C39A H39C 109.5 . .
O1 C38B H38C 110.4 . .
O1 C38B H38D 110.4 . .
H38C C38B H38D 108.6 . .
C39B C38B O1 106.4(9) . .
C39B C38B H38C 110.4 . .
C39B C38B H38D 110.5 . .
C38B C39B H39D 109.5 . .
C38B C39B H39E 109.5 . .
C38B C39B H39F 109.5 . .
H39D C39B H39E 109.5 . .
H39D C39B H39F 109.5 . .
H39E C39B H39F 109.5 . .
O3 C35 H35A 109.4 . .
O3 C35 H35B 109.4 . .
C36 C35 O3 111.3(2) . .
C36 C35 H35A 109.4 . .
C36 C35 H35B 109.4 . .
H35A C35 H35B 108.0 . .
C12 C11B H11B 121.1 . .
C12 C11B C10B 117.8(9) . .
C10B C11B H11B 121.1 . .
C9 C10B C11B 123.0(9) . .
C9 C10B H10B 118.5 . .
C11B C10B H10B 118.5 . .
C9 C10A H10A 120.4 . .
C11A C10A C9 119.3(4) . .
C11A C10A H10A 120.4 . .
C12 C11A H11A 119.6 . .
C10A C11A C12 120.9(3) . .
C10A C11A H11A 119.6 . .
O3 C34 C14 110.67(16) . .
O4 C34 O3 123.46(18) . .
O4 C34 C14 125.87(18) . .
C32 C33 N1 122.99(17) . .
C32 C33 C28 117.03(19) . .
C28 C33 N1 119.88(17) . .
C16 C40 C19 98.17(15) . .
C16 C40 H40 106.8 . .
C19 C40 H40 106.8 . .
C22 C40 C16 116.69(16) . .
C22 C40 C19 120.62(17) . .
C22 C40 H40 106.8 . .

loop_
_geom_bond_atom_site_label_1
_geom_bond_atom_site_label_2
_geom_bond_distance
_geom_bond_site_symmetry_2
F1 C30 1.363(3) .
C1 H1 0.9300 .
C1 C2 1.367(3) .
C1 C6 1.378(3) .
O1 C37 1.329(3) .
O1 C38A 1.418(7) .
O1 C38B 1.621(11) .
O2 C37 1.199(2) .
F2 C3 1.372(3) .
C2 H2 0.9300 .
C2 C3 1.330(4) .
O3 C35 1.460(3) .
O3 C34 1.334(2) .
C3 C4 1.344(4) .
N1 C15 1.462(2) .
N1 C20 1.459(2) .
N1 C33 1.407(2) .
N2 C6 1.389(2) .
N2 C18 1.450(2) .
N2 C21 1.443(2) .
O4 C34 1.192(2) .
C4 H4 0.9300 .
C4 C5 1.386(3) .
C5 H5 0.9300 .
C5 C6 1.374(3) .
C7 H7 0.9300 .
C7 C8 1.377(3) .
C7 C12 1.364(3) .
C8 H8 0.9300 .
C8 C9 1.330(4) .
C9 H9 0.9300 .
C9 C10B 1.394(12) .
C9 C10A 1.417(5) .
C17 H17 0.9800 .
C17 C16 1.524(3) .
C17 C13 1.531(3) .
C17 C18 1.574(3) .
C16 H16 0.9800 .
C16 C15 1.558(3) .
C16 C40 1.535(3) .
C15 H15 0.9800 .
C15 C14 1.574(3) .
C14 C13 1.542(3) .
C14 C21 1.567(3) .
C14 C34 1.509(3) .
C13 H13 0.9800 .
C13 C12 1.518(3) .
C20 H20 0.9800 .
C20 C19 1.564(3) .
C20 C21 1.561(3) .
C19 C18 1.571(3) .
C19 C37 1.515(3) .
C19 C40 1.540(3) .
C18 H18 0.9800 .
C21 H21 0.9800 .
C22 C23 1.394(3) .
C22 C27 1.384(3) .
C22 C40 1.510(3) .
C12 C11B 1.405(11) .
C12 C11A 1.417(5) .
C26 H26 0.9300 .
C26 C25 1.374(4) .
C26 C27 1.383(3) .
C25 H25 0.9300 .
C25 C24 1.381(4) .
C24 H24 0.9300 .
C24 C23 1.375(3) .
C23 H23 0.9300 .
C27 H27 0.9300 .
C32 H32 0.9300 .
C32 C31 1.388(3) .
C32 C33 1.388(3) .
C31 H31 0.9300 .
C31 C30 1.345(3) .
C30 C29 1.362(3) .
C29 H29 0.9300 .
C29 C28 1.364(3) .
C28 H28 0.9300 .
C28 C33 1.398(3) .
C36 H36A 0.9600 .
C36 H36B 0.9600 .
C36 H36C 0.9600 .
C36 C35 1.419(4) .
C38A H38A 0.9700 .
C38A H38B 0.9700 .
C38A C39A 1.512(12) .
C39A H39A 0.9600 .
C39A H39B 0.9600 .
C39A H39C 0.9600 .
C38B H38C 0.9700 .
C38B H38D 0.9700 .
C38B C39B 1.424(17) .
C39B H39D 0.9600 .
C39B H39E 0.9600 .
C39B H39F 0.9600 .
C35 H35A 0.9700 .
C35 H35B 0.9700 .
C11B H11B 0.9300 .
C11B C10B 1.388(13) .
C10B H10B 0.9300 .
C10A H10A 0.9300 .
C10A C11A 1.382(5) .
C11A H11A 0.9300 .
C40 H40 0.9800 .

loop_
_geom_torsion_atom_site_label_1
_geom_torsion_atom_site_label_2
_geom_torsion_atom_site_label_3
_geom_torsion_atom_site_label_4
_geom_torsion
_geom_torsion_site_symmetry_1
_geom_torsion_site_symmetry_2
_geom_torsion_site_symmetry_3
_geom_torsion_site_symmetry_4
F1 C30 C29 C28 178.3(2) . . . .
C1 C2 C3 F2 178.3(3) . . . .
C1 C2 C3 C4 -1.4(5) . . . .
F2 C3 C4 C5 -179.9(3) . . . .
C2 C1 C6 N2 -177.4(2) . . . .
C2 C1 C6 C5 0.7(4) . . . .
C2 C3 C4 C5 -0.2(5) . . . .
C3 C4 C5 C6 2.1(5) . . . .
N1 C15 C14 C13 -144.15(15) . . . .
N1 C15 C14 C21 -29.34(17) . . . .
N1 C15 C14 C34 91.21(18) . . . .
N1 C20 C19 C18 -110.97(16) . . . .
N1 C20 C19 C37 130.06(17) . . . .
N1 C20 C19 C40 -1.7(2) . . . .
N1 C20 C21 N2 140.25(15) . . . .
N1 C20 C21 C14 25.76(18) . . . .
C4 C5 C6 C1 -2.3(4) . . . .
C4 C5 C6 N2 175.8(3) . . . .
C6 C1 C2 C3 1.2(5) . . . .
C6 N2 C18 C17 138.2(2) . . . .
C6 N2 C18 C19 -111.2(2) . . . .
C6 N2 C21 C14 -136.52(19) . . . .
C6 N2 C21 C20 113.4(2) . . . .
C7 C8 C9 C10B 27.4(7) . . . .
C7 C8 C9 C10A -12.7(5) . . . .
C7 C12 C11B C10B 27.4(11) . . . .
C7 C12 C11A C10A -8.9(5) . . . .
C8 C7 C12 C13 -172.6(2) . . . .
C8 C7 C12 C11B -28.2(7) . . . .
C8 C7 C12 C11A 10.9(4) . . . .
C8 C9 C10B C11B -27.3(11) . . . .
C8 C9 C10A C11A 14.2(6) . . . .
C9 C10A C11A C12 -3.4(6) . . . .
C17 C16 C15 N1 110.69(17) . . . .
C17 C16 C15 C14 -1.70(18) . . . .
C17 C16 C40 C19 -49.97(18) . . . .
C17 C16 C40 C22 179.63(16) . . . .
C17 C13 C12 C7 -40.6(3) . . . .
C17 C13 C12 C11B 177.0(6) . . . .
C17 C13 C12 C11A 135.6(3) . . . .
C16 C17 C13 C14 -49.41(18) . . . .
C16 C17 C13 C12 179.36(16) . . . .
C16 C17 C18 N2 109.68(18) . . . .
C16 C17 C18 C19 -1.94(18) . . . .
C16 C15 C14 C13 -28.49(18) . . . .
C16 C15 C14 C21 86.31(16) . . . .
C16 C15 C14 C34 -153.14(16) . . . .
C15 N1 C20 C19 66.90(18) . . . .
C15 N1 C20 C21 -44.74(17) . . . .
C15 N1 C33 C32 137.27(19) . . . .
C15 N1 C33 C28 -46.5(2) . . . .
C15 C16 C40 C19 61.73(19) . . . .
C15 C16 C40 C22 -68.7(2) . . . .
C15 C14 C13 C17 47.11(17) . . . .
C15 C14 C13 C12 175.68(17) . . . .
C15 C14 C21 N2 -109.14(16) . . . .
C15 C14 C21 C20 2.15(17) . . . .
C15 C14 C34 O3 63.1(2) . . . .
C15 C14 C34 O4 -116.6(2) . . . .
C14 C13 C12 C7 -160.6(2) . . . .
C14 C13 C12 C11B 57.0(7) . . . .
C14 C13 C12 C11A 15.6(4) . . . .
C13 C17 C16 C15 31.82(19) . . . .
C13 C17 C16 C40 148.41(15) . . . .
C13 C17 C18 N2 -1.8(2) . . . .
C13 C17 C18 C19 -113.39(17) . . . .
C13 C14 C21 N2 -0.7(2) . . . .
C13 C14 C21 C20 110.57(17) . . . .
C13 C14 C34 O3 -53.2(2) . . . .
C13 C14 C34 O4 127.1(2) . . . .
C13 C12 C11B C10B 173.0(7) . . . .
C13 C12 C11A C10A 174.8(3) . . . .
C20 N1 C15 C16 -65.88(17) . . . .
C20 N1 C15 C14 46.03(17) . . . .
C20 N1 C33 C32 10.8(3) . . . .
C20 N1 C33 C28 -172.95(18) . . . .
C20 C19 C18 N2 -28.17(18) . . . .
C20 C19 C18 C17 86.58(16) . . . .
C20 C19 C37 O1 -169.81(18) . . . .
C20 C19 C37 O2 12.7(3) . . . .
C20 C19 C40 C16 -60.5(2) . . . .
C20 C19 C40 C22 67.2(2) . . . .
C19 C20 C21 N2 24.87(18) . . . .
C19 C20 C21 C14 -89.62(15) . . . .
C18 N2 C6 C1 -24.9(3) . . . .
C18 N2 C6 C5 157.2(2) . . . .
C18 N2 C21 C14 66.42(18) . . . .
C18 N2 C21 C20 -43.67(18) . . . .
C18 C17 C16 C15 -84.21(17) . . . .
C18 C17 C16 C40 32.38(18) . . . .
C18 C17 C13 C14 62.30(19) . . . .
C18 C17 C13 C12 -68.9(2) . . . .
C18 C19 C37 O1 76.8(2) . . . .
C18 C19 C37 O2 -100.7(3) . . . .
C18 C19 C40 C16 48.01(18) . . . .
C18 C19 C40 C22 175.76(16) . . . .
C21 N2 C6 C1 -176.6(2) . . . .
C21 N2 C6 C5 5.5(3) . . . .
C21 N2 C18 C17 -65.25(19) . . . .
C21 N2 C18 C19 45.31(18) . . . .
C21 C14 C13 C17 -61.30(18) . . . .
C21 C14 C13 C12 67.3(2) . . . .
C21 C14 C34 O3 177.24(17) . . . .
C21 C14 C34 O4 -2.5(3) . . . .
C21 C20 C19 C18 1.97(17) . . . .
C21 C20 C19 C37 -117.00(18) . . . .
C21 C20 C19 C40 111.25(17) . . . .
C12 C7 C8 C9 -0.1(4) . . . .
C12 C11B C10B C9 -0.4(14) . . . .
C26 C25 C24 C23 0.7(4) . . . .
C25 C26 C27 C22 -1.2(4) . . . .
C25 C24 C23 C22 -0.4(3) . . . .
C23 C22 C27 C26 1.4(3) . . . .
C23 C22 C40 C16 -55.6(2) . . . .
C23 C22 C40 C19 -174.43(18) . . . .
C27 C22 C23 C24 -0.7(3) . . . .
C27 C22 C40 C16 126.0(2) . . . .
C27 C22 C40 C19 7.1(3) . . . .
C27 C26 C25 C24 0.1(4) . . . .
C32 C31 C30 F1 -179.1(2) . . . .
C32 C31 C30 C29 0.1(4) . . . .
C31 C32 C33 N1 176.3(2) . . . .
C31 C32 C33 C28 0.0(3) . . . .
C31 C30 C29 C28 -0.9(4) . . . .
C30 C29 C28 C33 1.3(4) . . . .
C29 C28 C33 N1 -177.3(2) . . . .
C29 C28 C33 C32 -0.8(3) . . . .
C37 O1 C38A C39A -94.2(8) . . . .
C37 O1 C38B C39B -159.0(11) . . . .
C37 C19 C18 N2 91.57(19) . . . .
C37 C19 C18 C17 -153.68(16) . . . .
C37 C19 C40 C16 169.63(17) . . . .
C37 C19 C40 C22 -62.6(2) . . . .
C38A O1 C37 O2 6.0(6) . . . .
C38A O1 C37 C19 -171.5(5) . . . .
C38B O1 C37 O2 -13.5(6) . . . .
C38B O1 C37 C19 169.0(5) . . . .
C35 O3 C34 O4 5.8(3) . . . .
C35 O3 C34 C14 -174.0(2) . . . .
C34 O3 C35 C36 97.6(3) . . . .
C34 C14 C13 C17 168.23(16) . . . .
C34 C14 C13 C12 -63.2(2) . . . .
C34 C14 C21 N2 131.52(17) . . . .
C34 C14 C21 C20 -117.18(17) . . . .
C33 N1 C15 C16 159.17(16) . . . .
C33 N1 C15 C14 -88.93(19) . . . .
C33 N1 C20 C19 -158.58(16) . . . .
C33 N1 C20 C21 89.78(19) . . . .
C33 C32 C31 C30 0.3(4) . . . .
C40 C16 C15 N1 -0.7(2) . . . .
C40 C16 C15 C14 -113.06(17) . . . .
C40 C19 C18 N2 -143.65(15) . . . .
C40 C19 C18 C17 -28.90(17) . . . .
C40 C19 C37 O1 -40.4(3) . . . .
C40 C19 C37 O2 142.1(2) . . . .
C40 C22 C23 C24 -179.20(19) . . . .
C40 C22 C27 C26 179.9(2) . . . .
